data_7245836
loop_
_publ_author_name
'Gugin, Nikita Y.'
'Virovets, Alexander V.'
'Peresypkina, Eugenia'
'Davydova, Elena I.'
'Timoshkin, Alexey Y.'

_publ_section_title
;
 Coordination polymers and molecular complexes of group 13 metal halides
 with bis-pyridylethane: comparison with rigid N-containing ligands
;
_journal_name_full CrystEngComm
_journal_paper_doi 10.1039/D2CE01063A
_journal_year 2022
_chemical_formula_moiety 'C12 H12 Br6 Ga2 N2'
_chemical_formula_sum 'C12 H12 Br6 Ga2 N2'
_chemical_formula_weight 803.14
_chemical_properties_physical Air-sensitive,Moisture-sensitive
_space_group_crystal_system monoclinic
_space_group_IT_number 14
_space_group_name_Hall '-P 2ybc'
_space_group_name_H-M_alt 'P 1 21/c 1'
_atom_sites_solution_hydrogens geom
_audit_creation_method SHELXL-2018/3
_audit_update_record
;
2022-09-14 deposited with the CCDC.	2022-10-20 downloaded from the CCDC.
;
_cell_angle_alpha 90
_cell_angle_beta 98.845(2)
_cell_angle_gamma 90
_cell_formula_units_Z 2
_cell_length_a 6.39529(14)
_cell_length_b 8.7687(2)
_cell_length_c 18.3104(5)
_cell_measurement_reflns_used 2579
_cell_measurement_temperature 90(2)
_cell_measurement_theta_max 73.6490
_cell_measurement_theta_min 4.8650
_cell_volume 1014.61(4)
_computing_cell_refinement 'CrysAlisPro 1.171.40.18c (Rigaku OD, 2018)'
_computing_data_collection 'CrysAlisPro 1.171.40.18c (Rigaku OD, 2018)'
_computing_data_reduction 'CrysAlisPro 1.171.40.18c (Rigaku OD, 2018)'
_computing_structure_refinement 'SHELXL-2018/3 (Sheldrick, 2018)'
_computing_structure_solution 'SHELXT (Sheldrick, 2014)'
_diffrn_ambient_environment N~2~
_diffrn_ambient_temperature 90(2)
_diffrn_detector 'CCD plate'
_diffrn_detector_area_resol_mean 4.2047
_diffrn_detector_type TitanS2
_diffrn_measured_fraction_theta_full 0.999
_diffrn_measured_fraction_theta_max 0.987
_diffrn_measurement_device_type 'Rigaku Oxford Diffraction SuperNova'
_diffrn_measurement_method '\w scans'
_diffrn_radiation_type CuK\a
_diffrn_radiation_wavelength 1.54178
_diffrn_reflns_av_R_equivalents 0.0314
_diffrn_reflns_av_unetI/netI 0.0365
_diffrn_reflns_Laue_measured_fraction_full 0.999
_diffrn_reflns_Laue_measured_fraction_max 0.987
_diffrn_reflns_limit_h_max 7
_diffrn_reflns_limit_h_min -7
_diffrn_reflns_limit_k_max 10
_diffrn_reflns_limit_k_min -10
_diffrn_reflns_limit_l_max 16
_diffrn_reflns_limit_l_min -22
_diffrn_reflns_number 4484
_diffrn_reflns_point_group_measured_fraction_full 0.999
_diffrn_reflns_point_group_measured_fraction_max 0.987
_diffrn_reflns_theta_full 67.500
_diffrn_reflns_theta_max 73.961
_diffrn_reflns_theta_min 4.888
_exptl_absorpt_coefficient_mu 17.073
_exptl_absorpt_correction_T_max 0.720
_exptl_absorpt_correction_T_min 0.445
_exptl_absorpt_correction_type gaussian
_exptl_absorpt_process_details
;
CrysAlisPro 1.171.40.18c (Rigaku Oxford Diffraction, 2018)
Numerical absorption correction based on gaussian integration over
			a multifaceted crystal model
Empirical absorption correction using spherical harmonics,
 implemented in SCALE3 ABSPACK scaling algorithm.
;
_exptl_crystal_colour colourless
_exptl_crystal_density_diffrn 2.629
_exptl_crystal_description prism
_exptl_crystal_F_000 740
_exptl_crystal_size_max 0.069
_exptl_crystal_size_mid 0.059
_exptl_crystal_size_min 0.024
_refine_diff_density_max 0.638
_refine_diff_density_min -0.830
_refine_diff_density_rms 0.150
_refine_ls_extinction_method none
_refine_ls_goodness_of_fit_ref 0.951
_refine_ls_hydrogen_treatment constr
_refine_ls_matrix_type full
_refine_ls_number_parameters 100
_refine_ls_number_reflns 2029
_refine_ls_number_restraints 0
_refine_ls_restrained_S_all 0.951
_refine_ls_R_factor_all 0.0333
_refine_ls_R_factor_gt 0.0255
_refine_ls_shift/su_max 0.000
_refine_ls_shift/su_mean 0.000
_refine_ls_structure_factor_coef Fsqd
_refine_ls_weighting_details 'w=1/[\s^2^(Fo^2^)+(0.0343P)^2^] where P=(Fo^2^+2Fc^2^)/3'
_refine_ls_weighting_scheme calc
_refine_ls_wR_factor_gt 0.0583
_refine_ls_wR_factor_ref 0.0598
_reflns_Friedel_coverage 0.000
_reflns_number_gt 1664
_reflns_number_total 2029
_reflns_threshold_expression 'I > 2\s(I)'
_cod_data_source_file d2ce01063a2.cif
_cod_data_source_block ayt93
_cod_original_sg_symbol_H-M 'P 21/c'
_cod_database_code 7245836
_shelx_shelxl_version_number 2018/3
_shelx_space_group_comment
;
The symmetry employed for this shelxl refinement is uniquely defined
by the following loop, which should always be used as a source of
symmetry information in preference to the above space-group names.
They are only intended as comments.
;
_shelx_estimated_absorpt_t_min 0.385
_shelx_estimated_absorpt_t_max 0.685

loop_
_space_group_symop_operation_xyz
'x, y, z'
'-x, y+1/2, -z+1/2'
'-x, -y, -z'
'x, -y-1/2, z-1/2'

loop_
_atom_site_label
_atom_site_type_symbol
_atom_site_fract_x
_atom_site_fract_y
_atom_site_fract_z
_atom_site_U_iso_or_equiv
_atom_site_adp_type
_atom_site_occupancy
_atom_site_site_symmetry_order
_atom_site_calc_flag
_atom_site_refinement_flags_posn
_atom_site_refinement_flags_adp
_atom_site_refinement_flags_occupancy
_atom_site_disorder_assembly
_atom_site_disorder_group
Ga1 Ga 0.80410(7) 0.60671(5) 0.33324(3) 0.01047(12) Uani 1 1 d . . . . .
Br1 Br 0.96858(7) 0.51924(5) 0.23839(2) 0.02014(12) Uani 1 1 d . . . . .
Br2 Br 1.03909(6) 0.69510(5) 0.43345(2) 0.01599(11) Uani 1 1 d . . . . .
Br3 Br 0.53271(6) 0.77678(5) 0.30286(2) 0.01760(11) Uani 1 1 d . . . . .
N1 N 0.6748(5) 0.4239(4) 0.37160(18) 0.0105(6) Uani 1 1 d . . . . .
C1 C 0.7684(6) 0.2861(4) 0.3697(2) 0.0118(7) Uani 1 1 d . . . . .
H1 H 0.892061 0.277063 0.347208 0.014 Uiso 1 1 calc R U . . .
C2 C 0.6884(6) 0.1576(5) 0.4000(2) 0.0142(8) Uani 1 1 d . . . . .
H2 H 0.757770 0.062142 0.398139 0.017 Uiso 1 1 calc R U . . .
C3 C 0.5077(6) 0.1681(4) 0.4328(2) 0.0137(8) Uani 1 1 d . . . . .
C4 C 0.4113(6) 0.3113(5) 0.4336(2) 0.0164(8) Uani 1 1 d . . . . .
H4 H 0.286943 0.323072 0.455535 0.020 Uiso 1 1 calc R U . . .
C5 C 0.4972(6) 0.4353(5) 0.4027(2) 0.0145(8) Uani 1 1 d . . . . .
H5 H 0.429440 0.531643 0.403268 0.017 Uiso 1 1 calc R U . . .
C6 C 0.4215(6) 0.0307(5) 0.4681(2) 0.0165(8) Uani 1 1 d . . . . .
H6A H 0.387408 -0.050298 0.430460 0.020 Uiso 1 1 calc R U . . .
H6B H 0.288876 0.059317 0.486286 0.020 Uiso 1 1 calc R U . . .

loop_
_atom_site_aniso_label
_atom_site_aniso_U_11
_atom_site_aniso_U_22
_atom_site_aniso_U_33
_atom_site_aniso_U_23
_atom_site_aniso_U_13
_atom_site_aniso_U_12
Ga1 0.0141(2) 0.0092(2) 0.0084(2) -0.00001(16) 0.00261(17) -0.00144(16)
Br1 0.0318(2) 0.0152(2) 0.0171(2) -0.00264(16) 0.01574(18) -0.00505(16)
Br2 0.0161(2) 0.0187(2) 0.0123(2) -0.00154(15) -0.00034(15) -0.00432(14)
Br3 0.0187(2) 0.0152(2) 0.0180(2) 0.00429(15) -0.00028(16) 0.00255(14)
N1 0.0141(15) 0.0118(16) 0.0061(14) 0.0009(11) 0.0034(12) -0.0004(11)
C1 0.0142(18) 0.0112(19) 0.0098(18) -0.0014(14) 0.0008(14) -0.0013(13)
C2 0.0204(19) 0.0119(19) 0.0102(18) 0.0001(14) 0.0020(15) -0.0004(14)
C3 0.0174(19) 0.012(2) 0.0108(19) 0.0025(15) -0.0001(15) -0.0058(14)
C4 0.018(2) 0.015(2) 0.018(2) 0.0038(16) 0.0067(16) -0.0002(15)
C5 0.0128(18) 0.018(2) 0.0144(19) -0.0020(15) 0.0055(15) 0.0004(14)
C6 0.021(2) 0.014(2) 0.016(2) 0.0059(16) 0.0040(16) -0.0070(15)

loop_
_atom_type_symbol
_atom_type_description
_atom_type_scat_dispersion_real
_atom_type_scat_dispersion_imag
_atom_type_scat_source
C C 0.0181 0.0091 'International Tables Vol C Tables 4.2.6.8 and 6.1.1.4'
H H 0.0000 0.0000 'International Tables Vol C Tables 4.2.6.8 and 6.1.1.4'
N N 0.0311 0.0180 'International Tables Vol C Tables 4.2.6.8 and 6.1.1.4'
Ga Ga -1.2846 0.7763 'International Tables Vol C Tables 4.2.6.8 and 6.1.1.4'
Br Br -0.6763 1.2805 'International Tables Vol C Tables 4.2.6.8 and 6.1.1.4'

loop_
_exptl_crystal_face_index_h
_exptl_crystal_face_index_k
_exptl_crystal_face_index_l
_exptl_crystal_face_perp_dist
-2 2 1 0.0350
2 -2 -1 0.0248
0 1 2 0.0195
0 -1 -2 0.0271
-2 0 -5 0.0194
2 0 5 0.0044
0 0 -1 0.0248
0 0 1 0.0201
2 -5 2 0.0250
-2 5 -2 0.0282
0 2 -5 0.0273
0 -2 5 0.0282
2 0 -5 0.0219
-2 -1 5 0.0417
-1 -2 2 0.0372
1 2 -2 0.0250

loop_
_geom_angle_atom_site_label_1
_geom_angle_atom_site_label_2
_geom_angle_atom_site_label_3
_geom_angle
_geom_angle_site_symmetry_1
_geom_angle_site_symmetry_3
_geom_angle_publ_flag
N1 Ga1 Br3 105.71(9) . . ?
N1 Ga1 Br1 105.23(10) . . ?
Br3 Ga1 Br1 116.85(3) . . ?
N1 Ga1 Br2 104.18(10) . . ?
Br3 Ga1 Br2 110.43(2) . . ?
Br1 Ga1 Br2 113.18(2) . . ?
C5 N1 C1 118.8(3) . . ?
C5 N1 Ga1 120.9(3) . . ?
C1 N1 Ga1 120.2(3) . . ?
N1 C1 C2 121.6(4) . . ?
N1 C1 H1 119.2 . . ?
C2 C1 H1 119.2 . . ?
C3 C2 C1 120.1(4) . . ?
C3 C2 H2 119.9 . . ?
C1 C2 H2 119.9 . . ?
C2 C3 C4 117.6(4) . . ?
C2 C3 C6 121.1(4) . . ?
C4 C3 C6 121.3(4) . . ?
C5 C4 C3 119.9(4) . . ?
C5 C4 H4 120.0 . . ?
C3 C4 H4 120.0 . . ?
N1 C5 C4 121.9(4) . . ?
N1 C5 H5 119.0 . . ?
C4 C5 H5 119.0 . . ?
C3 C6 C6 111.8(4) . 3_656 ?
C3 C6 H6A 109.3 . . ?
C6 C6 H6A 109.3 3_656 . ?
C3 C6 H6B 109.3 . . ?
C6 C6 H6B 109.3 3_656 . ?
H6A C6 H6B 107.9 . . ?

loop_
_geom_bond_atom_site_label_1
_geom_bond_atom_site_label_2
_geom_bond_distance
_geom_bond_site_symmetry_2
_geom_bond_publ_flag
Ga1 N1 1.981(3) . ?
Ga1 Br3 2.2910(6) . ?
Ga1 Br1 2.2964(6) . ?
Ga1 Br2 2.3191(6) . ?
N1 C5 1.350(5) . ?
N1 C1 1.351(5) . ?
C1 C2 1.388(6) . ?
C1 H1 0.9500 . ?
C2 C3 1.385(6) . ?
C2 H2 0.9500 . ?
C3 C4 1.400(6) . ?
C3 C6 1.511(5) . ?
C4 C5 1.378(6) . ?
C4 H4 0.9500 . ?
C5 H5 0.9500 . ?
C6 C6 1.518(8) 3_656 ?
C6 H6A 0.9900 . ?
C6 H6B 0.9900 . ?

loop_
_geom_hbond_atom_site_label_D
_geom_hbond_atom_site_label_H
_geom_hbond_atom_site_label_A
_geom_hbond_distance_DH
_geom_hbond_distance_HA
_geom_hbond_distance_DA
_geom_hbond_angle_DHA
_geom_hbond_site_symmetry_A
_geom_hbond_publ_flag
C1 H1 Br1 0.95 3.00 3.543(4) 117.4 . yes
C1 H1 Br1 0.95 2.96 3.640(4) 129.2 2_745 yes
C5 H5 Br2 0.95 3.00 3.821(4) 145.1 1_455 yes
C5 H5 Br3 0.95 2.97 3.533(4) 119.4 . yes

loop_
_geom_torsion_atom_site_label_1
_geom_torsion_atom_site_label_2
_geom_torsion_atom_site_label_3
_geom_torsion_atom_site_label_4
_geom_torsion
_geom_torsion_site_symmetry_1
_geom_torsion_site_symmetry_2
_geom_torsion_site_symmetry_3
_geom_torsion_site_symmetry_4
_geom_torsion_publ_flag
C5 N1 C1 C2 -1.0(6) . . . . ?
Ga1 N1 C1 C2 176.3(3) . . . . ?
N1 C1 C2 C3 0.3(6) . . . . ?
C1 C2 C3 C4 0.3(6) . . . . ?
C1 C2 C3 C6 -178.1(4) . . . . ?
C2 C3 C4 C5 -0.1(6) . . . . ?
C6 C3 C4 C5 178.2(4) . . . . ?
C1 N1 C5 C4 1.2(6) . . . . ?
Ga1 N1 C5 C4 -176.1(3) . . . . ?
C3 C4 C5 N1 -0.6(6) . . . . ?
C2 C3 C6 C6 61.6(6) . . . 3_656 ?
C4 C3 C6 C6 -116.7(5) . . . 3_656 ?
